data_7234919
loop_
_publ_author_name
'Li, Haitao'
'Yang, Yuxia'
'Famulari, Antonino'
'Xin, Lianxin'
'Mart\'i-Rujas, Javier'
'Guo, Fang'

_publ_section_title
;
 Reactivity among first and second coordination spheres using a
 multiprotonated ligand and Cu(ii) in the solid-state
;
_journal_issue 29
_journal_name_full CrystEngComm
_journal_page_first 4354
_journal_paper_doi 10.1039/C9CE00783K
_journal_volume 21
_journal_year 2019
_chemical_absolute_configuration ad
_chemical_formula_moiety 'Cl4 Cu, 2(Cl), C18 H28 N4'
_chemical_formula_sum 'C18 H28 Cl6 Cu N4'
_chemical_formula_weight 576.68
_space_group_crystal_system orthorhombic
_space_group_IT_number 18
_space_group_name_Hall 'P 2 2ab'
_space_group_name_H-M_alt 'P 21 21 2'
_atom_sites_solution_hydrogens geom
_atom_sites_solution_primary direct
_atom_sites_solution_secondary difmap
_audit_creation_date 2019-06-12
_audit_creation_method
;
Olex2 1.2-beta
(compiled 2018.05.29 svn.r3508 for OlexSys, GUI svn.r5506)
;
_audit_update_record
;
2019-06-12 deposited with the CCDC.	2019-06-19 downloaded from the CCDC.
;
_cell_angle_alpha 90.00
_cell_angle_beta 90.00
_cell_angle_gamma 90.00
_cell_formula_units_Z 4
_cell_length_a 13.7107(8)
_cell_length_b 23.0021(14)
_cell_length_c 7.9717(4)
_cell_measurement_reflns_used 6595
_cell_measurement_temperature 150(2)
_cell_measurement_theta_max 24.20
_cell_measurement_theta_min 2.31
_cell_volume 2514.1(2)
_computing_cell_refinement 'SAINT V8.38A (?, 2016)'
_computing_data_reduction 'SAINT V8.38A (?, 2016)'
_computing_molecular_graphics 'Olex2 (Dolomanov et al., 2009)'
_computing_publication_material 'Olex2 (Dolomanov et al., 2009)'
_computing_structure_refinement 'XL (Sheldrick, 2008)'
_computing_structure_solution 'SHELXT 2014/5 (Sheldrick, 2014)'
_diffrn_ambient_temperature 149.65
_diffrn_measured_fraction_theta_full 0.993
_diffrn_measured_fraction_theta_max 0.993
_diffrn_measurement_device_type 'CCD area detector'
_diffrn_measurement_method '\f and \w scans'
_diffrn_radiation_monochromator graphite
_diffrn_radiation_type MoK\a
_diffrn_radiation_wavelength 0.71073
_diffrn_reflns_av_R_equivalents 0.0357
_diffrn_reflns_av_unetI/netI 0.0593
_diffrn_reflns_limit_h_max 16
_diffrn_reflns_limit_h_min -14
_diffrn_reflns_limit_k_max 24
_diffrn_reflns_limit_k_min -27
_diffrn_reflns_limit_l_max 8
_diffrn_reflns_limit_l_min -9
_diffrn_reflns_number 11177
_diffrn_reflns_theta_full 25.07
_diffrn_reflns_theta_max 25.07
_diffrn_reflns_theta_min 2.97
_diffrn_source 'fine-focus sealed tube'
_diffrn_standards_number 0
_exptl_absorpt_coefficient_mu 1.520
_exptl_absorpt_correction_T_max 0.7452
_exptl_absorpt_correction_T_min 0.6972
_exptl_absorpt_correction_type multi-scan
_exptl_absorpt_process_details
;
SADABS-2016/2 (Bruker,2016/2) was used for absorption correction.
wR2(int) was 0.0929 before and 0.0628 after correction.
The Ratio of minimum to maximum transmission is 0.9356.
The \l/2 correction factor is Not present.
;
_exptl_crystal_colour yellow
_exptl_crystal_colour_primary yellow
_exptl_crystal_density_diffrn 1.524
_exptl_crystal_density_method 'not measured'
_exptl_crystal_description needle
_exptl_crystal_F_000 1180
_exptl_crystal_size_max 0.1
_exptl_crystal_size_mid 0.1
_exptl_crystal_size_min 0.08
_refine_diff_density_max 1.939
_refine_diff_density_min -0.962
_refine_diff_density_rms 0.104
_refine_ls_abs_structure_details 'Flack H D (1983), Acta Cryst. A39, 876-881'
_refine_ls_abs_structure_Flack 0.03(3)
_refine_ls_extinction_method none
_refine_ls_goodness_of_fit_ref 1.036
_refine_ls_hydrogen_treatment constr
_refine_ls_matrix_type full
_refine_ls_number_parameters 287
_refine_ls_number_reflns 4428
_refine_ls_number_restraints 24
_refine_ls_restrained_S_all 1.052
_refine_ls_R_factor_all 0.0864
_refine_ls_R_factor_gt 0.0646
_refine_ls_shift/su_max 0.000
_refine_ls_shift/su_mean 0.000
_refine_ls_structure_factor_coef Fsqd
_refine_ls_weighting_details 'calc w=1/[\s^2^(Fo^2^)+(0.0797P)^2^+7.0874P] where P=(Fo^2^+2Fc^2^)/3'
_refine_ls_weighting_scheme calc
_refine_ls_wR_factor_gt 0.1546
_refine_ls_wR_factor_ref 0.1669
_reflns_number_gt 3553
_reflns_number_total 4428
_reflns_threshold_expression >2sigma(I)
_cod_data_source_file c9ce00783k2.cif
_cod_data_source_block gf01_a
_cod_database_code 7234919
_olex2_refinement_description
;
1. Fixed Uiso
 At 1.2 times of:
  All C(H) groups, All C(H,H) groups, All N(H) groups, All N(H,H) groups
2. Uiso/Uaniso restraints and constraints
C18 \\sim C17 \\sim C16: within 2A with sigma of 0.01 and sigma for terminal
atoms of 0.01
N4 \\sim C6 \\sim C7: within 2A with sigma of 0.01 and sigma for terminal atoms
of 0.01
Uanis(N3) \\sim Ueq: with sigma of 0.01 and sigma for terminal atoms of 0.02
3. Others
 Sof(Cl4')=1-FVAR(1)
 Sof(Cl4)=FVAR(1)
 Sof(Cl1')=1-FVAR(2)
 Sof(Cl1)=FVAR(2)
 Fixed Sof: Cl5(0.5)
4.a Ternary CH refined with riding coordinates:
 C2(H2), C1(H1)
4.b Secondary CH2 refined with riding coordinates:
 N1(H1A,H1B), N2(H2A,H2B), C3(H3A,H3B), C9(H9A,H9B), C10(H10A,H10B), C11(H11A,
 H11B), C12(H12A,H12B), C13(H13A,H13B)
4.c Aromatic/amide H refined with riding coordinates:
 N4(H4), N3(H3), C5(H5), C6(H6), C7(H7), C8(H8), C18(H18), C17(H17), C16(H16),
 C15(H15)
;
_olex2_submission_special_instructions 'No special instructions were received'

loop_
_space_group_symop_id
_space_group_symop_operation_xyz
1 'x, y, z'
2 '-x, -y, z'
3 '-x+1/2, y+1/2, -z'
4 'x+1/2, -y+1/2, -z'

loop_
_atom_site_label
_atom_site_type_symbol
_atom_site_fract_x
_atom_site_fract_y
_atom_site_fract_z
_atom_site_U_iso_or_equiv
_atom_site_adp_type
_atom_site_occupancy
_atom_site_calc_flag
_atom_site_disorder_assembly
_atom_site_disorder_group
_atom_site_site_symmetry_order
_atom_site_refinement_flags_posn
_atom_site_refinement_flags_adp
_atom_site_refinement_flags_occupancy
Cu1 Cu 0.36460(7) 0.24527(4) 0.01111(12) 0.0414(3) Uani 1 d . . 1 . . .
Cl7 Cl 0.65537(12) 0.53167(8) 0.5663(2) 0.0368(4) Uani 1 d . . 1 . . .
Cl6 Cl 0.0000 0.5000 0.6941(3) 0.0380(6) Uani 1 d . . 2 S T P
Cl1 Cl 0.4001(3) 0.26318(12) 0.2881(3) 0.0651(11) Uani 0.798(6) d A 1 1 . . .
Cl1' Cl 0.3639(7) 0.3314(4) 0.1709(12) 0.041(3) Uani 0.202(6) d A 2 1 . . .
Cl3 Cl 0.42431(16) 0.15627(8) -0.0026(3) 0.0500(5) Uani 1 d A . 1 . . .
Cl2 Cl 0.20169(16) 0.24131(9) -0.0172(4) 0.0699(8) Uani 1 d A . 1 . . .
Cl4 Cl 0.4209(3) 0.3238(2) -0.1114(6) 0.0419(19) Uani 0.435(8) d A 1 1 . . .
Cl4' Cl 0.4079(5) 0.2890(2) -0.2314(7) 0.096(3) Uani 0.565(8) d A 2 1 . . .
Cl5 Cl 0.4953(3) 0.4752(2) 0.0608(7) 0.0676(14) Uani 0.50 d . . 1 . . .
N1 N 0.6851(4) 0.4597(3) 0.8873(8) 0.0342(15) Uani 1 d . . 1 . . .
H1A H 0.6305 0.4748 0.9384 0.041 Uiso 1 calc . . 1 R . .
H1B H 0.6908 0.4769 0.7836 0.041 Uiso 1 calc . . 1 R . .
N2 N 0.8184(4) 0.5625(2) 0.8185(7) 0.0231(12) Uani 1 d . . 1 . . .
H2A H 0.8768 0.5463 0.7856 0.028 Uiso 1 calc . . 1 R . .
H2B H 0.7713 0.5504 0.7440 0.028 Uiso 1 calc . . 1 R . .
N4 N 0.5400(6) 0.3817(4) 0.4601(11) 0.074(3) Uani 1 d . . 1 . U .
H4 H 0.4859 0.3940 0.4126 0.089 Uiso 1 calc . . 1 R . .
N3 N 0.8149(8) 0.6884(3) 0.3791(11) 0.070(3) Uani 1 d . . 1 . U .
H3 H 0.7700 0.7003 0.3082 0.085 Uiso 1 calc . . 1 R . .
C4 C 0.8553(6) 0.6485(3) 0.6407(9) 0.0308(16) Uani 1 d . . 1 . . .
C5 C 0.7851(7) 0.6675(3) 0.5312(11) 0.055(2) Uani 1 d . . 1 . . .
H5 H 0.7179 0.6661 0.5600 0.066 Uiso 1 calc . . 1 R . .
C6 C 0.9082(12) 0.6919(4) 0.3317(12) 0.078(3) Uani 1 d . . 1 . U .
H6 H 0.9250 0.7081 0.2260 0.094 Uiso 1 calc . . 1 R . .
C7 C 0.9766(11) 0.6725(5) 0.4333(12) 0.081(3) Uani 1 d . . 1 . U .
H7 H 1.0432 0.6734 0.4003 0.097 Uiso 1 calc . . 1 R . .
C8 C 0.9502(7) 0.6507(4) 0.5900(11) 0.052(2) Uani 1 d . . 1 . . .
H8 H 0.9996 0.6369 0.6634 0.063 Uiso 1 calc . . 1 R . .
C3 C 0.8267(6) 0.6278(3) 0.8107(9) 0.0343(18) Uani 1 d . . 1 . . .
H3A H 0.7633 0.6453 0.8418 0.041 Uiso 1 calc . . 1 R . .
H3B H 0.8759 0.6409 0.8934 0.041 Uiso 1 calc . . 1 R . .
C2 C 0.7929(4) 0.5404(3) 0.9913(9) 0.0263(14) Uani 1 d . . 1 . . .
H2 H 0.7333 0.5610 1.0325 0.032 Uiso 1 calc . . 1 R . .
C9 C 0.8791(5) 0.5541(3) 1.1089(8) 0.0322(16) Uani 1 d . . 1 . . .
H9A H 0.9393 0.5368 1.0621 0.039 Uiso 1 calc . . 1 R . .
H9B H 0.8884 0.5968 1.1144 0.039 Uiso 1 calc . . 1 R . .
C10 C 0.8628(5) 0.5308(3) 1.2847(8) 0.0348(17) Uani 1 d . . 1 . . .
H10A H 0.8058 0.5505 1.3356 0.042 Uiso 1 calc . . 1 R . .
H10B H 0.9206 0.5394 1.3547 0.042 Uiso 1 calc . . 1 R . .
C11 C 0.8450(5) 0.4653(3) 1.2826(9) 0.0333(16) Uani 1 d . . 1 . . .
H11A H 0.8311 0.4514 1.3977 0.040 Uiso 1 calc . . 1 R . .
H11B H 0.9039 0.4450 1.2411 0.040 Uiso 1 calc . . 1 R . .
C12 C 0.7577(5) 0.4520(3) 1.1672(9) 0.0326(17) Uani 1 d . . 1 . . .
H12A H 0.7474 0.4094 1.1620 0.039 Uiso 1 calc . . 1 R . .
H12B H 0.6980 0.4699 1.2145 0.039 Uiso 1 calc . . 1 R . .
C1 C 0.7744(4) 0.4752(3) 0.9920(9) 0.0266(13) Uani 1 d . . 1 . . .
H1 H 0.8326 0.4552 0.9431 0.032 Uiso 1 calc . . 1 R . .
C13 C 0.6709(8) 0.3962(4) 0.8637(11) 0.062(3) Uani 1 d . . 1 . . .
H13A H 0.7313 0.3758 0.8979 0.074 Uiso 1 calc . . 1 R . .
H13B H 0.6177 0.3830 0.9384 0.074 Uiso 1 calc . . 1 R . .
C14 C 0.6470(5) 0.3796(3) 0.6890(9) 0.0308(16) Uani 1 d . . 1 . . .
C18 C 0.7074(9) 0.3461(4) 0.5979(14) 0.068(3) Uani 1 d . . 1 . U .
H18 H 0.7682 0.3345 0.6439 0.082 Uiso 1 calc . . 1 R . .
C17 C 0.6817(12) 0.3283(5) 0.4358(17) 0.086(3) Uani 1 d . . 1 . U .
H17 H 0.7230 0.3029 0.3742 0.103 Uiso 1 calc . . 1 R . .
C16 C 0.6032(13) 0.3463(5) 0.3729(14) 0.089(4) Uani 1 d . . 1 . U .
H16 H 0.5870 0.3351 0.2617 0.107 Uiso 1 calc . . 1 R . .
C15 C 0.5616(6) 0.3973(4) 0.6184(10) 0.0404(19) Uani 1 d . . 1 . . .
H15 H 0.5174 0.4206 0.6808 0.048 Uiso 1 calc . . 1 R . .

loop_
_atom_site_aniso_label
_atom_site_aniso_U_11
_atom_site_aniso_U_22
_atom_site_aniso_U_33
_atom_site_aniso_U_23
_atom_site_aniso_U_13
_atom_site_aniso_U_12
Cu1 0.0464(5) 0.0408(5) 0.0371(5) -0.0125(4) 0.0141(5) -0.0025(4)
Cl7 0.0271(8) 0.0413(10) 0.0418(10) 0.0000(8) -0.0084(8) 0.0033(8)
Cl6 0.0339(13) 0.0552(17) 0.0249(12) 0.000 0.000 0.0209(12)
Cl1 0.113(3) 0.0446(17) 0.0375(15) -0.0126(12) 0.0131(16) -0.0053(16)
Cl1' 0.037(5) 0.035(5) 0.051(6) -0.020(4) 0.002(4) -0.009(4)
Cl3 0.0654(12) 0.0411(10) 0.0434(11) -0.0127(10) -0.0036(11) 0.0066(9)
Cl2 0.0652(13) 0.0342(10) 0.110(2) 0.0202(13) -0.0534(15) -0.0124(10)
Cl4 0.046(3) 0.046(3) 0.034(3) 0.015(2) 0.000(2) -0.016(2)
Cl4' 0.154(6) 0.073(4) 0.060(4) 0.031(3) 0.039(3) 0.066(4)
Cl5 0.0334(19) 0.084(3) 0.085(3) 0.001(2) 0.001(2) 0.013(3)
N1 0.040(3) 0.031(3) 0.031(3) 0.011(3) -0.008(3) -0.017(3)
N2 0.021(3) 0.018(3) 0.030(3) 0.004(2) -0.004(2) 0.000(2)
N4 0.075(5) 0.073(6) 0.076(6) 0.042(5) -0.052(5) -0.043(5)
N3 0.126(7) 0.031(4) 0.055(5) 0.004(3) -0.045(5) 0.017(4)
C4 0.040(4) 0.023(4) 0.030(4) -0.003(3) -0.007(3) 0.005(3)
C5 0.081(6) 0.033(4) 0.050(5) 0.000(4) -0.031(5) 0.015(4)
C6 0.171(11) 0.030(5) 0.034(5) 0.010(4) 0.009(6) -0.014(6)
C7 0.151(10) 0.045(5) 0.047(5) 0.011(4) 0.027(6) -0.022(6)
C8 0.071(6) 0.042(5) 0.044(5) 0.016(4) -0.010(5) -0.010(4)
C3 0.051(5) 0.018(3) 0.034(4) -0.002(3) 0.005(4) -0.001(3)
C2 0.024(3) 0.027(3) 0.028(4) -0.002(3) 0.000(3) -0.005(3)
C9 0.033(4) 0.037(4) 0.027(4) 0.001(3) -0.008(3) -0.005(3)
C10 0.031(4) 0.050(4) 0.023(3) -0.005(3) -0.007(3) -0.004(4)
C11 0.041(4) 0.034(4) 0.025(4) 0.006(3) 0.007(3) -0.004(3)
C12 0.038(4) 0.036(4) 0.024(4) 0.002(3) 0.001(3) -0.007(3)
C1 0.023(3) 0.031(3) 0.026(3) -0.003(3) -0.004(3) -0.007(3)
C13 0.089(7) 0.041(5) 0.055(5) 0.015(4) -0.031(5) -0.035(5)
C14 0.029(4) 0.020(3) 0.043(4) -0.001(3) 0.002(4) -0.009(3)
C18 0.082(6) 0.033(5) 0.088(7) 0.023(5) 0.030(6) 0.000(5)
C17 0.137(8) 0.037(5) 0.084(7) -0.001(5) 0.056(6) -0.012(5)
C16 0.162(10) 0.055(6) 0.051(6) -0.009(5) 0.040(7) -0.050(7)
C15 0.032(4) 0.043(5) 0.045(5) 0.000(4) -0.005(4) -0.004(4)

loop_
_atom_type_symbol
_atom_type_description
_atom_type_scat_dispersion_real
_atom_type_scat_dispersion_imag
_atom_type_scat_source
C C 0.0033 0.0016 'International Tables Vol C Tables 4.2.6.8 and 6.1.1.4'
H H 0.0000 0.0000 'International Tables Vol C Tables 4.2.6.8 and 6.1.1.4'
Cl Cl 0.1484 0.1585 'International Tables Vol C Tables 4.2.6.8 and 6.1.1.4'
Cu Cu 0.3201 1.2651 'International Tables Vol C Tables 4.2.6.8 and 6.1.1.4'
N N 0.0061 0.0033 'International Tables Vol C Tables 4.2.6.8 and 6.1.1.4'

loop_
_geom_angle_atom_site_label_1
_geom_angle_atom_site_label_2
_geom_angle_atom_site_label_3
_geom_angle
Cl1 Cu1 Cl1' 48.0(3)
Cl3 Cu1 Cl1 97.77(10)
Cl3 Cu1 Cl1' 143.9(3)
Cl3 Cu1 Cl2 109.03(9)
Cl3 Cu1 Cl4' 105.86(14)
Cl2 Cu1 Cl1 108.31(12)
Cl2 Cu1 Cl1' 94.8(2)
Cl2 Cu1 Cl4' 101.1(2)
Cl4 Cu1 Cl1 101.88(15)
Cl4 Cu1 Cl1' 63.2(3)
Cl4 Cu1 Cl3 127.67(16)
Cl4 Cu1 Cl2 109.77(14)
Cl4 Cu1 Cl4' 32.82(19)
Cl4' Cu1 Cl1 133.4(2)
Cl4' Cu1 Cl1' 95.1(3)
H1A N1 H1B 107.7
C1 N1 H1A 108.8
C1 N1 H1B 108.8
C13 N1 H1A 108.8
C13 N1 H1B 108.8
C13 N1 C1 113.9(6)
H2A N2 H2B 107.8
C3 N2 H2A 109.0
C3 N2 H2B 109.0
C3 N2 C2 112.9(5)
C2 N2 H2A 109.0
C2 N2 H2B 109.0
C16 N4 H4 120.3
C15 N4 H4 120.3
C15 N4 C16 119.5(10)
C5 N3 H3 118.0
C6 N3 H3 118.0
C6 N3 C5 123.9(9)
C5 C4 C3 119.8(8)
C8 C4 C5 118.0(8)
C8 C4 C3 122.2(7)
N3 C5 C4 117.8(10)
N3 C5 H5 121.1
C4 C5 H5 121.1
N3 C6 H6 120.4
C7 C6 N3 119.2(10)
C7 C6 H6 120.4
C6 C7 H7 120.4
C6 C7 C8 119.2(13)
C8 C7 H7 120.4
C4 C8 C7 121.8(11)
C4 C8 H8 119.1
C7 C8 H8 119.1
N2 C3 H3A 109.2
N2 C3 H3B 109.2
C4 C3 N2 112.1(6)
C4 C3 H3A 109.2
C4 C3 H3B 109.2
H3A C3 H3B 107.9
N2 C2 H2 109.3
N2 C2 C9 108.0(5)
N2 C2 C1 111.9(6)
C9 C2 H2 109.3
C1 C2 H2 109.3
C1 C2 C9 109.1(5)
C2 C9 H9A 109.2
C2 C9 H9B 109.2
H9A C9 H9B 107.9
C10 C9 C2 112.1(6)
C10 C9 H9A 109.2
C10 C9 H9B 109.2
C9 C10 H10A 109.4
C9 C10 H10B 109.4
C9 C10 C11 111.3(6)
H10A C10 H10B 108.0
C11 C10 H10A 109.4
C11 C10 H10B 109.4
C10 C11 H11A 109.9
C10 C11 H11B 109.9
C10 C11 C12 109.1(6)
H11A C11 H11B 108.3
C12 C11 H11A 109.9
C12 C11 H11B 109.9
C11 C12 H12A 109.4
C11 C12 H12B 109.4
H12A C12 H12B 108.0
C1 C12 C11 111.3(5)
C1 C12 H12A 109.4
C1 C12 H12B 109.4
N1 C1 H1 108.6
C2 C1 N1 111.3(5)
C2 C1 H1 108.6
C12 C1 N1 107.5(5)
C12 C1 C2 112.1(6)
C12 C1 H1 108.6
N1 C13 H13A 108.8
N1 C13 H13B 108.8
H13A C13 H13B 107.7
C14 C13 N1 113.7(6)
C14 C13 H13A 108.8
C14 C13 H13B 108.8
C18 C14 C13 121.3(9)
C18 C14 C15 118.6(8)
C15 C14 C13 120.2(8)
C14 C18 H18 119.6
C14 C18 C17 120.7(12)
C17 C18 H18 119.6
C18 C17 H17 120.4
C16 C17 C18 119.1(13)
C16 C17 H17 120.4
N4 C16 H16 118.9
C17 C16 N4 122.1(12)
C17 C16 H16 118.9
N4 C15 C14 119.9(8)
N4 C15 H15 120.1
C14 C15 H15 120.1

loop_
_geom_bond_atom_site_label_1
_geom_bond_atom_site_label_2
_geom_bond_distance
_geom_bond_site_symmetry_2
Cu1 Cl1 2.298(3) .
Cu1 Cl1' 2.356(8) .
Cu1 Cl3 2.207(2) .
Cu1 Cl2 2.247(2) .
Cu1 Cl4 2.193(4) .
Cu1 Cl4' 2.259(5) .
Cl5 Cl5 1.150(10) 2_665
N1 H1A 0.9200 .
N1 H1B 0.9200 .
N1 C1 1.525(8) .
N1 C13 1.484(10) .
N2 H2A 0.9200 .
N2 H2B 0.9200 .
N2 C3 1.508(8) .
N2 C2 1.510(9) .
N4 H4 0.8800 .
N4 C16 1.377(16) .
N4 C15 1.344(12) .
N3 H3 0.8800 .
N3 C5 1.367(13) .
N3 C6 1.336(16) .
C4 C5 1.371(11) .
C4 C8 1.364(12) .
C4 C3 1.489(10) .
C5 H5 0.9500 .
C6 H6 0.9500 .
C6 C7 1.317(18) .
C7 H7 0.9500 .
C7 C8 1.394(13) .
C8 H8 0.9500 .
C3 H3A 0.9900 .
C3 H3B 0.9900 .
C2 H2 1.0000 .
C2 C9 1.540(9) .
C2 C1 1.521(8) .
C9 H9A 0.9900 .
C9 H9B 0.9900 .
C9 C10 1.518(10) .
C10 H10A 0.9900 .
C10 H10B 0.9900 .
C10 C11 1.524(10) .
C11 H11A 0.9900 .
C11 H11B 0.9900 .
C11 C12 1.541(10) .
C12 H12A 0.9900 .
C12 H12B 0.9900 .
C12 C1 1.512(10) .
C1 H1 1.0000 .
C13 H13A 0.9900 .
C13 H13B 0.9900 .
C13 C14 1.481(11) .
C14 C18 1.343(12) .
C14 C15 1.361(10) .
C18 H18 0.9500 .
C18 C17 1.401(17) .
C17 H17 0.9500 .
C17 C16 1.257(19) .
C16 H16 0.9500 .
C15 H15 0.9500 .
